data_9005273
loop_
_publ_author_name
'Ferraris, G.'
'Ivaldi, G.'
'Khomyakov, A. P.'
'Soboleva, S. V.'
'Belluso, E.'
'Pavese, A.'

_publ_section_title
;Nafertisite, a layer titanosilicate member of a polysomatic series including
 mica
;
_journal_name_full 'European Journal of Mineralogy'
_journal_page_first 241
_journal_page_last 249
_journal_volume 8
_journal_year 1996
_chemical_formula_sum 'Fe8 H6 Na3 O43 Si12 Ti2'
_chemical_name_mineral Nafertisite
_space_group_IT_number 12
_symmetry_space_group_name_Hall '-A 2y'
_symmetry_space_group_name_H-M 'A 1 2/m 1'
_cell_angle_alpha 90
_cell_angle_beta 94.6
_cell_angle_gamma 90
_cell_formula_units_Z 2
_cell_length_a 5.353
_cell_length_b 16.176
_cell_length_c 21.95
_cell_volume 1894.531
_database_code_amcsd 0006619
_exptl_crystal_density_diffrn 2.879
_cod_original_formula_sum 'Na3 Fe8 Ti2 Si12 O43 H6'
_cod_database_code 9005273

loop_
_space_group_symop_operation_xyz
x,y,z
x,1/2+y,1/2+z
x,-y,z
x,1/2-y,1/2+z
-x,-y,-z
-x,1/2-y,1/2-z
-x,y,-z
-x,1/2+y,1/2-z

loop_
_atom_site_label
_atom_site_fract_x
_atom_site_fract_y
_atom_site_fract_z
_atom_site_occupancy
_atom_site_U_iso_or_equiv
_atom_site_type_symbol
_atom_site_attached_hydrogens
Na1 0.50000 0.00000 0.00000 1.00000 0.05000 Na 0
Na2 0.00000 -0.15400 0.00000 0.50000 0.02000 Na 0
Na2* 0.00000 -0.27900 0.00000 0.50000 0.02000 Na 0
Fe1 0.24200 0.39940 -0.26490 0.80000 0.01000 Fe 0
Fe2 0.25700 0.80010 -0.24530 0.80000 0.01600 Fe 0
Fe3 0.25800 0.00000 -0.23190 0.80000 0.01200 Fe 0
Ti -0.03600 0.00000 -0.09800 1.00000 0.00500 Ti 0
Si1 0.44400 -0.12200 -0.11700 1.00000 0.07300 Si 0
Si2 0.43400 0.31200 -0.13300 1.00000 0.04200 Si 0
Si3 -0.06400 0.40800 -0.13600 1.00000 0.03000 Si 0
O1 0.38700 0.30100 -0.20600 1.00000 0.02000 O 0
O-H2 0.39000 0.50000 -0.22300 1.00000 0.03000 O 1
O3 0.41100 -0.10400 -0.18600 1.00000 0.01000 O 0
O4 -0.10900 0.40400 -0.20700 1.00000 0.05000 O 0
O-H5 0.10400 0.29500 -0.30500 1.00000 0.02000 O 1
O6 0.07500 0.50000 -0.32800 1.00000 0.02000 O 0
O7 0.21500 0.36200 -0.10900 1.00000 0.02000 O 0
O8 0.72500 -0.08900 -0.08100 1.00000 0.01000 O 0
O9 0.24700 0.08200 -0.07900 1.00000 0.06000 O 0
O10 0.45500 0.22200 -0.10000 1.00000 0.01000 O 0
O11 0.75200 0.36000 -0.10500 1.00000 0.05000 O 0
O12 -0.07300 0.50000 -0.10500 1.00000 0.03000 O 0
O13 0.00000 0.00000 0.00000 1.00000 ? O 0

loop_
_cod_changelog_entry_id
_cod_changelog_entry_author
_cod_changelog_entry_date
_cod_changelog_entry_text
1
;cod-tools version 3.8.0
Id: cif_guess_AMCSD_atom_types 9574 2023-05-10 09:00:05Z saulius
;
2023-05-10T18:49:56+03:00
;Derived atom types and hydrogen counts
from atom names that follow the AMCSD naming convention
(Wat == water, O-H == hydroxyl).
;

loop_
_cod_related_entry_id
_cod_related_entry_database
_cod_related_entry_code
1 AMCSD 0006619
